data_2100825
loop_
_publ_author_name
'Uekusa, H.'
'Ohba, S.'
'Tokii, T.'
'Muto, Y.'
'Kato, M.'
'Husebye, S.'
'Steward, O. W.'
'Chang, S.-C.'
'Rose, J. P.'
'Pletcher, J. F.'
'Suzuki, I.'

_publ_section_title
;
 Magneto-structural corrections of dimeric copper(II) trichloroacetates
;
_journal_issue 5
_journal_name_full 'Acta Crystallographica Section B'
_journal_page_first 650
_journal_page_last 667
_journal_paper_doi 10.1107/S0108768192002908
_journal_volume 48
_journal_year 1992
_chemical_formula_sum 'C26 H10 Cl16 Cu2 N2 O8'
_chemical_formula_weight 1172.66
_space_group_crystal_system triclinic
_space_group_IT_number 2
_space_group_name_Hall '-P 1'
_space_group_name_H-M_alt 'P -1'
_cell_angle_alpha 107.370(10)
_cell_angle_beta 100.450(10)
_cell_angle_gamma 73.990(10)
_cell_formula_units_Z 1
_cell_length_a 10.2010(10)
_cell_length_b 11.688(2)
_cell_length_c 9.3010(10)
_cell_volume 1011.4(2)
_diffrn_radiation_type Mo
_diffrn_radiation_wavelength 0.71073
_exptl_absorpt_coefficient_mu 2.169
_exptl_crystal_density_diffrn 1.93
_exptl_crystal_F_000 574
_cod_data_source_file as0591.cif
_cod_data_source_block as0591m
_cod_depositor_comments
;
 Updating space group information and adding the symmetry operation list.

 Antanas Vaitkus,
 2018-06-17

 Marking the disorder of trichloromethyl groups after consulting the original
 publication.

 Antanas Vaitkus,
 2018-06-16
;
_cod_original_formula_sum 'C26 H10 Cu2 Cl16 N2 O8'
_cod_database_code 2100825

loop_
_space_group_symop_id
_space_group_symop_operation_xyz
1 x,y,z
2 -x,-y,-z

loop_
_atom_site_label
_atom_site_fract_x
_atom_site_fract_y
_atom_site_fract_z
_atom_site_U_iso_or_equiv
_atom_site_occupancy
_atom_site_disorder_assembly
_atom_site_disorder_group
Cu .49163(5) .39085(4) .02556(5) .02700(10) 1 . .
O(1) .3931(3) .3595(3) -.1807(3) .0420(10) 1 . .
O(2) .3149(3) .4924(3) .1004(3) .0420(10) 1 . .
O(3) .5868(3) .4663(3) .2191(3) .0450(10) 1 . .
O(4) .6661(3) .3325(3) -.0642(3) .0430(10) 1 . .
N .4725(3) .2324(3) .0872(3) .0300(10) 1 . .
C(1) .3754(4) .4355(3) -.2545(4) .0320(10) 1 . .
C(2) .2771(4) .6029(4) .1051(4) .0330(10) 1 . .
C(3) .2943(5) .4086(5) -.4132(5) .050(2) 1 . .
C(4) .1398(4) .6747(4) .1738(5) .045(2) 1 . .
Cl(1) .2155(2) .2860(2) -.4522(2) .0465(7) 0.6 A 1
Cl(2) .4204(5) .3751(5) -.5410(3) .179(3) 0.6 A 1
Cl(3) .1721(5) .5335(3) -.4359(6) .189(3) 0.6 A 1
Cl(4) .1788(2) .7722(2) .3506(2) .0712(7) 0.9 B 1
Cl(5) .04820(10) .5755(2) .1976(2) .0677(7) 0.9 B 1
Cl(6) .0388(2) .7627(2) .0522(2) .0950(10) 0.9 B 1
C(11) .3464(4) .2177(3) .0675(5) .037(2) 1 . .
C(12) .3067(4) .1323(4) .1188(5) .041(2) 1 . .
C(13) .4038(4) .0593(3) .1942(5) .038(2) 1 . .
C(14) .5420(4) .0678(3) .2179(5) .0340(10) 1 . .
C(15) .6493(5) -.0055(4) .2926(5) .045(2) 1 . .
C(16) .7792(5) .0074(4) .3113(5) .048(2) 1 . .
C(17) .8083(4) .0958(4) .2553(5) .041(2) 1 . .
C(18) .7084(4) .1703(4) .1818(5) .0350(10) 1 . .
C(19) .5720(4) .1574(3) .1609(4) .0310(10) 1 . .
Cl(7) .35800(10) -.04480(10) .2611(2) .0619(6) 1 . .
Cl(8) .97590(10) .11150(10) .2815(2) .0642(6) 1 . .
Cl(11) .2554(4) .2629(3) -.4661(4) .0650(9) 0.4 A 2
Cl(12) .3754(4) .4139(3) -.5522(4) .0653(9) 0.4 A 2
Cl(13) .1422(3) .5371(3) -.3935(4) .0613(8) 0.4 A 2
Cl(14) .221(2) .739(2) .364(2) .086(5) 0.1 B 2
Cl(15) .026(2) .602(2) .148(2) .085(5) 0.1 B 2
Cl(16) .068(2) .802(2) .069(2) .080(4) 0.1 B 2
H(11) .280(4) .271(3) .017(4) .030(10) 1 . .
H(12) .207(5) .120(5) .105(6) .08(2) 1 . .
H(15) .626(4) -.056(4) .325(5) .060(10) 1 . .
H(16) .848(4) -.036(3) .360(4) .040(10) 1 . .
H(18) .723(4) .230(4) .142(4) .050(10) 1 . .

loop_
_geom_angle_atom_site_label_1
_geom_angle_atom_site_label_2
_geom_angle_atom_site_label_3
_geom_angle
O(1) Cu O(2) 87.80(10)
O(1) Cu O(3) 163.90(10)
O(1) Cu O(4) 89.10(10)
O(1) Cu N 98.80(10)
O(1) Cu Cu 85.20(10)
O(2) Cu O(3) 88.90(10)
O(2) Cu O(4) 163.80(10)
O(2) Cu N 92.60(10)
O(2) Cu Cu 83.40(10)
O(3) Cu O(4) 89.60(10)
O(3) Cu N 97.10(10)
O(3) Cu Cu 78.80(10)
O(4) Cu N 103.50(10)
O(4) Cu Cu 80.60(10)
N Cu Cu 174.28(7)
Cu O(1) C(1) 119.2(3)
Cu O(2) C(2) 121.3(3)
Cu O(3) C(1) 127.7(3)
Cu O(4) C(2) 125.5(2)
O(1) C(1) C(3) 117.2(4)
O(1) C(1) O(3) 129.1(3)
C(3) C(1) O(3) 113.7(4)
O(2) C(2) C(4) 116.7(4)
O(2) C(2) O(4) 129.2(4)
C(4) C(2) O(4) 114.1(4)

loop_
_geom_bond_atom_site_label_1
_geom_bond_atom_site_label_2
_geom_bond_distance
Cu O(1) 1.977(3)
Cu O(2) 1.981(3)
Cu O(3) 1.963(3)
Cu O(4) 1.964(3)
Cu N 2.161(4)
O(1) C(1) 1.235(6)
O(2) C(2) 1.232(5)
O(3) C(1) 1.244(5)
O(4) C(2) 1.243(6)
C(1) C(3) 1.544(5)
C(2) C(4) 1.559(5)
